data_4324166
loop_
_publ_author_name
'Stephen J. Geier'
'Thomas M. Gilbert'
'Douglas W. Stephan'

_publ_section_title
;
 Synthesis and Reactivity of the Phosphinoboranes R2PB(C6F5)2
;
_journal_name_full 'Inorganic Chemistry'
_journal_page_first 336
_journal_page_last 344
_journal_paper_doi 10.1021/ic102003x
_journal_volume 50
_journal_year 2011
_chemical_formula_sum 'C40 H43 B F10 N P'
_chemical_formula_weight 769.53
_chemical_name_systematic
; 
 ? 
;
_space_group_IT_number 2
_symmetry_cell_setting triclinic
_symmetry_space_group_name_Hall '-P 1'
_symmetry_space_group_name_H-M 'P -1'
_atom_sites_solution_hydrogens geom
_atom_sites_solution_primary direct
_atom_sites_solution_secondary difmap
_audit_creation_method SHELXL-97
_cell_angle_alpha 72.596(2)
_cell_angle_beta 78.921(2)
_cell_angle_gamma 86.032(2)
_cell_formula_units_Z 2
_cell_length_a 9.8554(5)
_cell_length_b 12.3799(6)
_cell_length_c 16.4730(8)
_cell_measurement_reflns_used 9879
_cell_measurement_temperature 173(2)
_cell_measurement_theta_max 37.13
_cell_measurement_theta_min 2.69
_cell_volume 1881.95(16)
_computing_cell_refinement 'Bruker SAINT'
_computing_data_collection 'Bruker APEX2'
_computing_data_reduction 'Bruker SAINT'
_computing_molecular_graphics 'Bruker SHELXTL'
_computing_publication_material 'Bruker SHELXTL'
_computing_structure_refinement 'SHELXL-97 (Sheldrick, 2008)'
_computing_structure_solution 'SHELXS-97 (Sheldrick, 2008)'
_diffrn_ambient_temperature 173(2)
_diffrn_measured_fraction_theta_full 0.981
_diffrn_measured_fraction_theta_max 0.981
_diffrn_measurement_device_type 'Bruker APEX-II CCD'
_diffrn_measurement_method '\f and \w scans'
_diffrn_radiation_monochromator graphite
_diffrn_radiation_source 'fine-focus sealed tube'
_diffrn_radiation_type MoK\a
_diffrn_radiation_wavelength 0.71073
_diffrn_reflns_av_R_equivalents 0.0240
_diffrn_reflns_av_sigmaI/netI 0.0349
_diffrn_reflns_limit_h_max 16
_diffrn_reflns_limit_h_min -16
_diffrn_reflns_limit_k_max 21
_diffrn_reflns_limit_k_min -21
_diffrn_reflns_limit_l_max 28
_diffrn_reflns_limit_l_min -28
_diffrn_reflns_number 61472
_diffrn_reflns_theta_full 37.80
_diffrn_reflns_theta_max 37.80
_diffrn_reflns_theta_min 1.32
_exptl_absorpt_coefficient_mu 0.153
_exptl_absorpt_correction_T_max 0.7474
_exptl_absorpt_correction_T_min 0.6861
_exptl_absorpt_correction_type multi-scan
_exptl_crystal_colour yellow
_exptl_crystal_density_diffrn 1.358
_exptl_crystal_density_method 'not measured'
_exptl_crystal_description block
_exptl_crystal_F_000 800
_exptl_crystal_size_max 0.50
_exptl_crystal_size_mid 0.30
_exptl_crystal_size_min 0.20
_refine_diff_density_max 0.577
_refine_diff_density_min -0.259
_refine_diff_density_rms 0.057
_refine_ls_extinction_method none
_refine_ls_goodness_of_fit_ref 1.037
_refine_ls_hydrogen_treatment constr
_refine_ls_matrix_type full
_refine_ls_number_parameters 482
_refine_ls_number_reflns 19836
_refine_ls_number_restraints 0
_refine_ls_restrained_S_all 1.037
_refine_ls_R_factor_all 0.0762
_refine_ls_R_factor_gt 0.0441
_refine_ls_shift/su_max 0.001
_refine_ls_shift/su_mean 0.000
_refine_ls_structure_factor_coef Fsqd
_refine_ls_weighting_details 'calc w=1/[\s^2^(Fo^2^)+(0.0657P)^2^+0.2272P] where P=(Fo^2^+2Fc^2^)/3'
_refine_ls_weighting_scheme calc
_refine_ls_wR_factor_gt 0.1163
_refine_ls_wR_factor_ref 0.1327
_reflns_number_gt 13490
_reflns_number_total 19836
_reflns_threshold_expression >2sigma(I)
_cod_data_source_file ic102003x_si_002_8.cif
_cod_data_source_block Cy2PB((4-tBu)C5H4N)(C6F5)2
_cod_database_code 4324166

loop_
_symmetry_equiv_pos_as_xyz
'x, y, z'
'-x, -y, -z'

loop_
_atom_site_label
_atom_site_type_symbol
_atom_site_fract_x
_atom_site_fract_y
_atom_site_fract_z
_atom_site_U_iso_or_equiv
_atom_site_adp_type
_atom_site_occupancy
_atom_site_symmetry_multiplicity
_atom_site_calc_flag
_atom_site_refinement_flags
_atom_site_disorder_assembly
_atom_site_disorder_group
B1 B 0.61921(9) 0.38252(7) 0.27942(6) 0.01707(14) Uani 1 1 d . . .
P1 P 0.80234(2) 0.306141(18) 0.304123(14) 0.01877(5) Uani 1 1 d . . .
N1 N 0.64874(7) 0.51834(6) 0.24449(4) 0.01666(11) Uani 1 1 d . . .
C1 C 0.49624(9) 0.37360(7) 0.36466(5) 0.01875(14) Uani 1 1 d . . .
C2 C 0.35519(9) 0.37601(8) 0.36359(6) 0.02173(15) Uani 1 1 d . . .
C3 C 0.25166(10) 0.37299(9) 0.43444(7) 0.02819(18) Uani 1 1 d . . .
C4 C 0.28749(11) 0.36709(10) 0.51271(6) 0.0318(2) Uani 1 1 d . . .
C5 C 0.42498(11) 0.36749(9) 0.51753(6) 0.02851(19) Uani 1 1 d . . .
C6 C 0.52468(10) 0.37294(8) 0.44466(6) 0.02276(15) Uani 1 1 d . . .
C7 C 0.57026(8) 0.34295(6) 0.20344(5) 0.01637(13) Uani 1 1 d . . .
C8 C 0.49793(9) 0.24246(7) 0.22324(5) 0.01906(14) Uani 1 1 d . . .
C9 C 0.45779(9) 0.20066(7) 0.16256(6) 0.02257(15) Uani 1 1 d . . .
C10 C 0.49367(10) 0.25788(8) 0.07568(6) 0.02335(16) Uani 1 1 d . . .
C11 C 0.56650(9) 0.35675(7) 0.05184(5) 0.02092(15) Uani 1 1 d . . .
C12 C 0.60208(8) 0.39710(7) 0.11500(5) 0.01782(13) Uani 1 1 d . . .
C13 C 0.90151(9) 0.32363(7) 0.19117(6) 0.02070(14) Uani 1 1 d . . .
H13A H 0.8658 0.3937 0.1549 0.025 Uiso 1 1 calc R . .
C14 C 0.88856(10) 0.23195(8) 0.14730(6) 0.02422(16) Uani 1 1 d . . .
H14A H 0.9248 0.1606 0.1798 0.029 Uiso 1 1 calc R . .
H14B H 0.7918 0.2218 0.1475 0.029 Uiso 1 1 calc R . .
C15 C 0.96774(12) 0.26473(10) 0.05409(7) 0.0343(2) Uani 1 1 d . . .
H15A H 0.9612 0.2042 0.0289 0.041 Uiso 1 1 calc R . .
H15B H 0.9257 0.3322 0.0203 0.041 Uiso 1 1 calc R . .
C16 C 1.12001(12) 0.28714(11) 0.04970(8) 0.0397(3) Uani 1 1 d . . .
H16A H 1.1648 0.2175 0.0779 0.048 Uiso 1 1 calc R . .
H16B H 1.1657 0.3122 -0.0103 0.048 Uiso 1 1 calc R . .
C17 C 1.13445(11) 0.37712(10) 0.09355(8) 0.0349(2) Uani 1 1 d . . .
H17A H 1.0993 0.4490 0.0611 0.042 Uiso 1 1 calc R . .
H17B H 1.2315 0.3861 0.0934 0.042 Uiso 1 1 calc R . .
C18 C 1.05538(10) 0.34505(9) 0.18658(7) 0.02716(18) Uani 1 1 d . . .
H18A H 1.0628 0.4056 0.2116 0.033 Uiso 1 1 calc R . .
H18B H 1.0968 0.2773 0.2204 0.033 Uiso 1 1 calc R . .
C19 C 0.77733(9) 0.15022(7) 0.35065(6) 0.02276(16) Uani 1 1 d . . .
H19A H 0.7376 0.1215 0.3111 0.027 Uiso 1 1 calc R . .
C20 C 0.68270(11) 0.12060(8) 0.43940(6) 0.02718(18) Uani 1 1 d . . .
H20A H 0.7178 0.1554 0.4766 0.033 Uiso 1 1 calc R . .
H20B H 0.5909 0.1515 0.4328 0.033 Uiso 1 1 calc R . .
C21 C 0.67291(13) -0.00731(9) 0.48229(8) 0.0370(2) Uani 1 1 d . . .
H21A H 0.6157 -0.0220 0.5393 0.044 Uiso 1 1 calc R . .
H21B H 0.6292 -0.0414 0.4482 0.044 Uiso 1 1 calc R . .
C22 C 0.81537(14) -0.06111(10) 0.49058(9) 0.0436(3) Uani 1 1 d . . .
H22A H 0.8550 -0.0332 0.5299 0.052 Uiso 1 1 calc R . .
H22B H 0.8065 -0.1426 0.5145 0.052 Uiso 1 1 calc R . .
C23 C 0.91072(13) -0.03374(9) 0.40324(9) 0.0406(3) Uani 1 1 d . . .
H23A H 0.8761 -0.0685 0.3658 0.049 Uiso 1 1 calc R . .
H23B H 1.0021 -0.0650 0.4105 0.049 Uiso 1 1 calc R . .
C24 C 0.92057(11) 0.09448(8) 0.36084(7) 0.0308(2) Uani 1 1 d . . .
H24A H 0.9794 0.1094 0.3043 0.037 Uiso 1 1 calc R . .
H24B H 0.9630 0.1281 0.3958 0.037 Uiso 1 1 calc R . .
C25 C 0.54588(9) 0.58949(7) 0.21688(6) 0.01959(14) Uani 1 1 d . . .
H25A H 0.4631 0.5590 0.2154 0.024 Uiso 1 1 calc R . .
C26 C 0.55870(9) 0.70531(7) 0.19088(6) 0.02124(15) Uani 1 1 d . . .
H26A H 0.4850 0.7513 0.1727 0.025 Uiso 1 1 calc R . .
C27 C 0.68213(9) 0.75442(7) 0.19158(6) 0.01996(14) Uani 1 1 d . . .
C28 C 0.78727(9) 0.67991(7) 0.21945(6) 0.02292(16) Uani 1 1 d . . .
H28A H 0.8718 0.7082 0.2203 0.028 Uiso 1 1 calc R . .
C29 C 0.76751(9) 0.56420(7) 0.24588(6) 0.02101(15) Uani 1 1 d . . .
H29A H 0.8390 0.5164 0.2653 0.025 Uiso 1 1 calc R . .
C30 C 0.69659(10) 0.88232(8) 0.16872(7) 0.02704(18) Uani 1 1 d . . .
C31 C 0.62540(15) 0.94380(9) 0.09267(8) 0.0390(3) Uani 1 1 d . . .
H31A H 0.6675 0.9208 0.0427 0.059 Uiso 1 1 calc R . .
H31B H 0.6349 1.0240 0.0803 0.059 Uiso 1 1 calc R . .
H31C H 0.5291 0.9251 0.1072 0.059 Uiso 1 1 calc R . .
C32 C 0.84825(14) 0.91701(11) 0.14730(13) 0.0556(4) Uani 1 1 d . . .
H32A H 0.8957 0.8900 0.1004 0.083 Uiso 1 1 calc R . .
H32B H 0.8906 0.8848 0.1972 0.083 Uiso 1 1 calc R . .
H32C H 0.8537 0.9980 0.1309 0.083 Uiso 1 1 calc R . .
C33 C 0.62407(16) 0.91628(10) 0.24942(9) 0.0443(3) Uani 1 1 d . . .
H33A H 0.6665 0.8764 0.2980 0.066 Uiso 1 1 calc R . .
H33B H 0.5280 0.8973 0.2617 0.066 Uiso 1 1 calc R . .
H33C H 0.6327 0.9963 0.2388 0.066 Uiso 1 1 calc R . .
F2 F 0.30916(6) 0.38457(5) 0.28958(4) 0.02731(12) Uani 1 1 d . . .
F3 F 0.11849(7) 0.37536(7) 0.42748(5) 0.04098(17) Uani 1 1 d . . .
F4 F 0.18925(8) 0.36263(8) 0.58222(5) 0.0498(2) Uani 1 1 d . . .
F5 F 0.46202(8) 0.36426(7) 0.59273(4) 0.04045(16) Uani 1 1 d . . .
F6 F 0.65635(6) 0.37985(6) 0.45415(4) 0.03180(13) Uani 1 1 d . . .
F8 F 0.46063(6) 0.18056(5) 0.30649(4) 0.02557(11) Uani 1 1 d . . .
F9 F 0.38265(7) 0.10615(5) 0.18718(5) 0.03282(13) Uani 1 1 d . . .
F10 F 0.45766(7) 0.21820(6) 0.01572(4) 0.03495(14) Uani 1 1 d . . .
F11 F 0.60181(7) 0.41438(5) -0.03212(4) 0.02944(12) Uani 1 1 d . . .
F12 F 0.67299(6) 0.49513(5) 0.08430(3) 0.02333(11) Uani 1 1 d . . .
C6S C -0.17587(12) 0.26375(12) 0.70282(8) 0.0380(2) Uani 1 1 d . . .
C5S C -0.16224(12) 0.34197(12) 0.74676(9) 0.0396(2) Uani 1 1 d . . .
H5SA H -0.1419 0.4169 0.7157 0.048 Uiso 1 1 calc R . .
C4S C -0.17866(13) 0.30906(14) 0.83597(9) 0.0461(3) Uani 1 1 d . . .
H4SA H -0.1694 0.3619 0.8645 0.055 Uiso 1 1 calc R . .
C1S C -0.20507(13) 0.15230(12) 0.75156(9) 0.0432(3) Uani 1 1 d . . .
H1SA H -0.2139 0.0987 0.7237 0.052 Uiso 1 1 calc R . .
C2S C -0.22122(14) 0.11990(14) 0.84052(10) 0.0489(3) Uani 1 1 d . . .
H2SA H -0.2406 0.0450 0.8720 0.059 Uiso 1 1 calc R . .
C3S C -0.20873(14) 0.19815(15) 0.88290(9) 0.0504(3) Uani 1 1 d . . .
H3SA H -0.2205 0.1763 0.9429 0.061 Uiso 1 1 calc R . .
C7S C -0.16158(19) 0.30015(17) 0.60618(10) 0.0613(4) Uani 1 1 d . . .
H7SA H -0.2107 0.3704 0.5880 0.092 Uiso 1 1 calc R . .
H7SB H -0.1993 0.2433 0.5884 0.092 Uiso 1 1 calc R . .
H7SC H -0.0656 0.3101 0.5803 0.092 Uiso 1 1 calc R . .

loop_
_atom_site_aniso_label
_atom_site_aniso_U_11
_atom_site_aniso_U_22
_atom_site_aniso_U_33
_atom_site_aniso_U_23
_atom_site_aniso_U_13
_atom_site_aniso_U_12
B1 0.0186(4) 0.0152(3) 0.0173(3) -0.0035(3) -0.0046(3) -0.0009(3)
P1 0.01910(9) 0.01652(9) 0.02115(9) -0.00403(7) -0.00743(7) 0.00091(7)
N1 0.0171(3) 0.0155(3) 0.0178(3) -0.0047(2) -0.0044(2) -0.0005(2)
C1 0.0216(3) 0.0171(3) 0.0170(3) -0.0039(2) -0.0036(3) -0.0012(3)
C2 0.0219(4) 0.0233(4) 0.0197(3) -0.0062(3) -0.0029(3) -0.0012(3)
C3 0.0223(4) 0.0332(5) 0.0273(4) -0.0093(4) 0.0013(3) -0.0026(3)
C4 0.0327(5) 0.0371(5) 0.0224(4) -0.0098(4) 0.0063(4) -0.0053(4)
C5 0.0373(5) 0.0305(5) 0.0178(4) -0.0076(3) -0.0030(3) -0.0039(4)
C6 0.0262(4) 0.0234(4) 0.0194(3) -0.0063(3) -0.0053(3) -0.0017(3)
C7 0.0167(3) 0.0155(3) 0.0169(3) -0.0040(2) -0.0043(2) 0.0003(2)
C8 0.0202(3) 0.0159(3) 0.0211(3) -0.0042(3) -0.0058(3) -0.0002(3)
C9 0.0232(4) 0.0179(3) 0.0301(4) -0.0096(3) -0.0088(3) -0.0008(3)
C10 0.0242(4) 0.0258(4) 0.0264(4) -0.0143(3) -0.0107(3) 0.0042(3)
C11 0.0229(4) 0.0233(4) 0.0178(3) -0.0071(3) -0.0064(3) 0.0040(3)
C12 0.0186(3) 0.0167(3) 0.0183(3) -0.0044(2) -0.0047(3) 0.0004(2)
C13 0.0180(3) 0.0187(3) 0.0251(4) -0.0057(3) -0.0048(3) 0.0010(3)
C14 0.0217(4) 0.0240(4) 0.0288(4) -0.0107(3) -0.0050(3) 0.0012(3)
C15 0.0358(5) 0.0388(6) 0.0296(5) -0.0141(4) -0.0027(4) 0.0012(4)
C16 0.0318(5) 0.0445(6) 0.0386(6) -0.0144(5) 0.0074(4) 0.0000(5)
C17 0.0239(4) 0.0354(5) 0.0393(6) -0.0063(4) 0.0028(4) -0.0040(4)
C18 0.0189(4) 0.0272(4) 0.0349(5) -0.0080(3) -0.0053(3) -0.0014(3)
C19 0.0243(4) 0.0171(3) 0.0270(4) -0.0033(3) -0.0108(3) 0.0017(3)
C20 0.0305(4) 0.0206(4) 0.0271(4) 0.0009(3) -0.0095(3) -0.0013(3)
C21 0.0375(5) 0.0234(5) 0.0430(6) 0.0067(4) -0.0149(5) -0.0048(4)
C22 0.0454(6) 0.0222(5) 0.0567(7) 0.0085(4) -0.0250(6) -0.0010(4)
C23 0.0404(6) 0.0209(4) 0.0626(8) -0.0073(4) -0.0251(6) 0.0089(4)
C24 0.0281(4) 0.0227(4) 0.0401(5) -0.0033(4) -0.0141(4) 0.0053(3)
C25 0.0178(3) 0.0168(3) 0.0246(4) -0.0050(3) -0.0067(3) 0.0001(3)
C26 0.0202(3) 0.0173(3) 0.0272(4) -0.0065(3) -0.0071(3) 0.0012(3)
C27 0.0220(3) 0.0163(3) 0.0233(4) -0.0081(3) -0.0044(3) -0.0006(3)
C28 0.0206(4) 0.0184(4) 0.0317(4) -0.0080(3) -0.0078(3) -0.0019(3)
C29 0.0188(3) 0.0182(3) 0.0278(4) -0.0067(3) -0.0082(3) -0.0004(3)
C30 0.0285(4) 0.0164(4) 0.0394(5) -0.0107(3) -0.0096(4) -0.0003(3)
C31 0.0584(7) 0.0186(4) 0.0396(6) -0.0016(4) -0.0171(5) -0.0053(4)
C32 0.0357(6) 0.0235(5) 0.1057(13) -0.0151(6) -0.0116(7) -0.0074(4)
C33 0.0663(9) 0.0295(5) 0.0472(7) -0.0229(5) -0.0194(6) 0.0099(5)
F2 0.0207(2) 0.0390(3) 0.0244(3) -0.0112(2) -0.0069(2) 0.0019(2)
F3 0.0209(3) 0.0614(5) 0.0399(4) -0.0180(3) 0.0025(3) -0.0033(3)
F4 0.0414(4) 0.0774(6) 0.0281(3) -0.0208(4) 0.0117(3) -0.0093(4)
F5 0.0498(4) 0.0553(4) 0.0190(3) -0.0144(3) -0.0052(3) -0.0053(3)
F6 0.0292(3) 0.0454(4) 0.0263(3) -0.0151(3) -0.0106(2) -0.0013(3)
F8 0.0322(3) 0.0189(2) 0.0226(2) -0.00011(18) -0.0051(2) -0.0059(2)
F9 0.0354(3) 0.0230(3) 0.0446(4) -0.0120(2) -0.0118(3) -0.0086(2)
F10 0.0419(4) 0.0398(4) 0.0349(3) -0.0227(3) -0.0168(3) 0.0005(3)
F11 0.0364(3) 0.0351(3) 0.0164(2) -0.0069(2) -0.0061(2) 0.0031(2)
F12 0.0272(3) 0.0213(2) 0.0190(2) -0.00217(18) -0.00215(19) -0.0064(2)
C6S 0.0272(5) 0.0524(7) 0.0367(5) -0.0163(5) -0.0104(4) 0.0108(5)
C5S 0.0282(5) 0.0447(7) 0.0466(6) -0.0149(5) -0.0080(5) 0.0059(4)
C4S 0.0302(5) 0.0700(9) 0.0468(7) -0.0315(7) -0.0048(5) -0.0007(6)
C1S 0.0336(6) 0.0480(7) 0.0539(7) -0.0223(6) -0.0123(5) 0.0054(5)
C2S 0.0331(6) 0.0531(8) 0.0534(8) -0.0047(6) -0.0084(5) -0.0007(5)
C3S 0.0320(6) 0.0823(11) 0.0340(6) -0.0126(6) -0.0046(5) -0.0042(6)
C7S 0.0627(10) 0.0833(12) 0.0395(7) -0.0175(7) -0.0195(7) 0.0154(9)

loop_
_atom_type_symbol
_atom_type_description
_atom_type_scat_dispersion_real
_atom_type_scat_dispersion_imag
_atom_type_scat_source
C C 0.0033 0.0016 'International Tables Vol C Tables 4.2.6.8 and 6.1.1.4'
H H 0.0000 0.0000 'International Tables Vol C Tables 4.2.6.8 and 6.1.1.4'
B B 0.0013 0.0007 'International Tables Vol C Tables 4.2.6.8 and 6.1.1.4'
F F 0.0171 0.0103 'International Tables Vol C Tables 4.2.6.8 and 6.1.1.4'
P P 0.1023 0.0942 'International Tables Vol C Tables 4.2.6.8 and 6.1.1.4'
N N 0.0061 0.0033 'International Tables Vol C Tables 4.2.6.8 and 6.1.1.4'

loop_
_geom_angle_atom_site_label_1
_geom_angle_atom_site_label_2
_geom_angle_atom_site_label_3
_geom_angle
_geom_angle_site_symmetry_1
_geom_angle_site_symmetry_3
_geom_angle_publ_flag
N1 B1 C7 109.06(6) . . ?
N1 B1 C1 101.81(6) . . ?
C7 B1 C1 113.53(7) . . ?
N1 B1 P1 106.04(5) . . ?
C7 B1 P1 109.77(5) . . ?
C1 B1 P1 115.87(5) . . ?
C19 P1 C13 104.20(4) . . ?
C19 P1 B1 109.43(4) . . ?
C13 P1 B1 101.27(4) . . ?
C29 N1 C25 117.71(7) . . ?
C29 N1 B1 123.65(7) . . ?
C25 N1 B1 118.54(7) . . ?
C2 C1 C6 112.79(8) . . ?
C2 C1 B1 124.67(7) . . ?
C6 C1 B1 122.31(7) . . ?
F2 C2 C3 114.61(8) . . ?
F2 C2 C1 120.64(8) . . ?
C3 C2 C1 124.73(8) . . ?
F3 C3 C4 120.08(9) . . ?
F3 C3 C2 120.63(9) . . ?
C4 C3 C2 119.30(9) . . ?
F4 C4 C5 120.84(10) . . ?
F4 C4 C3 120.30(10) . . ?
C5 C4 C3 118.86(9) . . ?
F5 C5 C4 119.80(9) . . ?
F5 C5 C6 120.39(9) . . ?
C4 C5 C6 119.81(9) . . ?
F6 C6 C5 115.63(8) . . ?
F6 C6 C1 119.96(8) . . ?
C5 C6 C1 124.39(9) . . ?
C12 C7 C8 113.18(7) . . ?
C12 C7 B1 125.85(7) . . ?
C8 C7 B1 120.82(7) . . ?
F8 C8 C9 115.79(7) . . ?
F8 C8 C7 119.77(7) . . ?
C9 C8 C7 124.43(8) . . ?
F9 C9 C10 119.66(8) . . ?
F9 C9 C8 120.77(8) . . ?
C10 C9 C8 119.56(8) . . ?
F10 C10 C11 120.54(8) . . ?
F10 C10 C9 120.63(9) . . ?
C11 C10 C9 118.83(8) . . ?
F11 C11 C10 120.02(8) . . ?
F11 C11 C12 120.24(8) . . ?
C10 C11 C12 119.74(8) . . ?
F12 C12 C11 114.73(7) . . ?
F12 C12 C7 121.04(7) . . ?
C11 C12 C7 124.23(8) . . ?
C14 C13 C18 109.73(7) . . ?
C14 C13 P1 118.61(6) . . ?
C18 C13 P1 110.39(6) . . ?
C15 C14 C13 111.07(8) . . ?
C16 C15 C14 111.61(9) . . ?
C17 C16 C15 110.88(9) . . ?
C16 C17 C18 111.36(9) . . ?
C17 C18 C13 111.70(8) . . ?
C20 C19 C24 108.83(8) . . ?
C20 C19 P1 111.65(6) . . ?
C24 C19 P1 107.80(6) . . ?
C21 C20 C19 112.18(9) . . ?
C22 C21 C20 111.34(9) . . ?
C23 C22 C21 110.88(9) . . ?
C22 C23 C24 110.99(10) . . ?
C23 C24 C19 112.03(9) . . ?
N1 C25 C26 122.61(8) . . ?
C25 C26 C27 120.36(8) . . ?
C28 C27 C26 116.24(8) . . ?
C28 C27 C30 121.99(8) . . ?
C26 C27 C30 121.65(8) . . ?
C29 C28 C27 120.71(8) . . ?
N1 C29 C28 122.35(8) . . ?
C27 C30 C31 111.28(8) . . ?
C27 C30 C32 111.66(8) . . ?
C31 C30 C32 109.39(11) . . ?
C27 C30 C33 106.28(9) . . ?
C31 C30 C33 108.90(9) . . ?
C32 C30 C33 109.24(11) . . ?
C1S C6S C5S 117.94(12) . . ?
C1S C6S C7S 121.42(13) . . ?
C5S C6S C7S 120.63(14) . . ?
C4S C5S C6S 120.67(13) . . ?
C3S C4S C5S 120.27(13) . . ?
C2S C1S C6S 121.15(13) . . ?
C3S C2S C1S 120.21(14) . . ?
C2S C3S C4S 119.75(13) . . ?

loop_
_geom_bond_atom_site_label_1
_geom_bond_atom_site_label_2
_geom_bond_distance
_geom_bond_site_symmetry_2
_geom_bond_publ_flag
B1 N1 1.6332(11) . ?
B1 C7 1.6343(12) . ?
B1 C1 1.6506(12) . ?
B1 P1 2.0329(9) . ?
P1 C19 1.8661(9) . ?
P1 C13 1.8851(9) . ?
N1 C29 1.3428(11) . ?
N1 C25 1.3507(10) . ?
C1 C2 1.3918(12) . ?
C1 C6 1.3966(12) . ?
C2 F2 1.3535(10) . ?
C2 C3 1.3878(13) . ?
C3 F3 1.3368(12) . ?
C3 C4 1.3810(15) . ?
C4 F4 1.3398(12) . ?
C4 C5 1.3730(16) . ?
C5 F5 1.3458(11) . ?
C5 C6 1.3851(13) . ?
C6 F6 1.3480(11) . ?
C7 C12 1.3927(11) . ?
C7 C8 1.3975(11) . ?
C8 F8 1.3490(10) . ?
C8 C9 1.3831(12) . ?
C9 F9 1.3426(10) . ?
C9 C10 1.3816(13) . ?
C10 F10 1.3386(10) . ?
C10 C11 1.3760(13) . ?
C11 F11 1.3424(10) . ?
C11 C12 1.3894(11) . ?
C12 F12 1.3533(10) . ?
C13 C14 1.5404(13) . ?
C13 C18 1.5412(12) . ?
C14 C15 1.5303(15) . ?
C15 C16 1.5291(17) . ?
C16 C17 1.5249(18) . ?
C17 C18 1.5275(15) . ?
C19 C20 1.5311(14) . ?
C19 C24 1.5441(13) . ?
C20 C21 1.5303(14) . ?
C21 C22 1.5242(17) . ?
C22 C23 1.517(2) . ?
C23 C24 1.5326(15) . ?
C25 C26 1.3756(12) . ?
C26 C27 1.4005(12) . ?
C27 C28 1.3902(12) . ?
C27 C30 1.5242(12) . ?
C28 C29 1.3829(12) . ?
C30 C31 1.5279(15) . ?
C30 C32 1.5292(16) . ?
C30 C33 1.5436(16) . ?
C6S C1S 1.391(2) . ?
C6S C5S 1.3980(18) . ?
C6S C7S 1.5002(19) . ?
C5S C4S 1.3826(19) . ?
C4S C3S 1.380(2) . ?
C1S C2S 1.379(2) . ?
C2S C3S 1.377(2) . ?
